data_4112366
loop_
_publ_author_name
'Dario Braga'
'Shuang Chen'
'Heather Filson'
'Lucia Maini'
'Matthew R. Netherton'
'Brian O. Patrick'
'John R. Scheffer'
'Carl Scott'
'Wujiong Xia'

_publ_contact_author_address
;
   Department of Chemistry
   The University of British Columbia
   2036 Main Mall
   Vancouver, BC V6T 1Z1
;
_publ_contact_author_email ' scheffer@chem.ubc.ca '
_publ_contact_author_fax ' 604-822-2847 '
_publ_contact_author_name ' Dr John R. Scheffer'
_publ_contact_author_phone ' 604-822-3496 '
_publ_section_title
;
 1,4-Hydroxybiradical Behavior Revealed through Crystal
 Structure-Solid-State Reactivity Correlations
;
_journal_name_full 'Journal of the American Chemical Society'
_journal_page_first 3511
_journal_page_last 3520
_journal_paper_doi 10.1021/ja039076w
_journal_volume 126
_journal_year 2004
_chemical_formula_sum 'C20 H26 O'
_chemical_formula_weight 282.41
_chemical_name_systematic
; 
 ? 
;
_space_group_IT_number 61
_symmetry_cell_setting orthorhombic
_symmetry_space_group_name_Hall '-P 2ac 2ab'
_symmetry_space_group_name_H-M 'P b c a'
_atom_sites_solution_hydrogens geom
_atom_sites_solution_primary direct
_atom_sites_solution_secondary difmap
_audit_creation_method SHELXL-97
_cell_angle_alpha 90.00
_cell_angle_beta 90.00
_cell_angle_gamma 90.00
_cell_formula_units_Z 8
_cell_length_a 11.0402(3)
_cell_length_b 10.0777(3)
_cell_length_c 28.1303(7)
_cell_measurement_temperature 293(2)
_cell_volume 3129.77(15)
_computing_structure_refinement 'SHELXL-97 (Sheldrick, 1997)'
_computing_structure_solution 'SHELXS-97 (Sheldrick, 1990)'
_diffrn_ambient_temperature 293(2)
_diffrn_measured_fraction_theta_full 0.929
_diffrn_measured_fraction_theta_max 0.929
_diffrn_radiation_monochromator graphite
_diffrn_radiation_source 'fine-focus sealed tube'
_diffrn_radiation_type MoK\a
_diffrn_radiation_wavelength 0.71073
_diffrn_reflns_av_R_equivalents 0.0581
_diffrn_reflns_av_sigmaI/netI 0.0302
_diffrn_reflns_limit_h_max 15
_diffrn_reflns_limit_h_min -14
_diffrn_reflns_limit_k_max 13
_diffrn_reflns_limit_k_min -8
_diffrn_reflns_limit_l_max 38
_diffrn_reflns_limit_l_min -38
_diffrn_reflns_number 32481
_diffrn_reflns_theta_full 30.30
_diffrn_reflns_theta_max 30.30
_diffrn_reflns_theta_min 1.45
_exptl_absorpt_coefficient_mu 0.071
_exptl_absorpt_correction_T_max 1.000000
_exptl_absorpt_correction_T_min 0.500020
_exptl_absorpt_correction_type Sadabs
_exptl_crystal_colour colourless
_exptl_crystal_density_diffrn 1.199
_exptl_crystal_description Prism
_exptl_crystal_F_000 1232
_exptl_crystal_size_max 0.7
_exptl_crystal_size_mid 0.4
_exptl_crystal_size_min 0.2
_refine_diff_density_max 0.198
_refine_diff_density_min -0.194
_refine_diff_density_rms 0.043
_refine_ls_extinction_method none
_refine_ls_goodness_of_fit_ref 1.036
_refine_ls_hydrogen_treatment mixed
_refine_ls_matrix_type full
_refine_ls_number_parameters 190
_refine_ls_number_reflns 4361
_refine_ls_number_restraints 0
_refine_ls_restrained_S_all 1.036
_refine_ls_R_factor_all 0.0734
_refine_ls_R_factor_gt 0.0487
_refine_ls_shift/su_max 0.000
_refine_ls_shift/su_mean 0.000
_refine_ls_structure_factor_coef Fsqd
_refine_ls_weighting_details 'calc w=1/[\s^2^(Fo^2^)+(0.0745P)^2^+0.3228P] where P=(Fo^2^+2Fc^2^)/3'
_refine_ls_weighting_scheme calc
_refine_ls_wR_factor_gt 0.1290
_refine_ls_wR_factor_ref 0.1445
_reflns_number_gt 3031
_reflns_number_total 4361
_reflns_threshold_expression >2sigma(I)
_cod_data_source_file ja039076wsi20031015_043604_12.cif
_cod_data_source_block 4d
_cod_database_code 4112366

loop_
_symmetry_equiv_pos_as_xyz
'x, y, z'
'-x+1/2, -y, z+1/2'
'-x, y+1/2, -z+1/2'
'x+1/2, -y+1/2, -z'
'-x, -y, -z'
'x-1/2, y, -z-1/2'
'x, -y-1/2, z-1/2'
'-x-1/2, y-1/2, z'

loop_
_atom_site_label
_atom_site_type_symbol
_atom_site_fract_x
_atom_site_fract_y
_atom_site_fract_z
_atom_site_U_iso_or_equiv
_atom_site_adp_type
_atom_site_occupancy
_atom_site_symmetry_multiplicity
_atom_site_calc_flag
_atom_site_refinement_flags
O1 O 0.63415(8) 0.18455(10) 0.33915(3) 0.0521(3) Uani 1 1 d .
C1 C 0.34682(10) 0.25009(12) 0.39194(4) 0.0383(3) Uani 1 1 d .
H1A H 0.2970 0.1884 0.3734 0.046 Uiso 1 1 calc R
C2 C 0.35456(13) 0.38070(13) 0.36405(5) 0.0492(3) Uani 1 1 d .
H2A H 0.3808 0.3612 0.3319 0.059 Uiso 1 1 calc R
H2B H 0.2741 0.4191 0.3621 0.059 Uiso 1 1 calc R
C3 C 0.44011(16) 0.48316(15) 0.38536(6) 0.0617(4) Uani 1 1 d .
H3A H 0.4025 0.5226 0.4131 0.074 Uiso 1 1 calc R
H3B H 0.4541 0.5532 0.3623 0.074 Uiso 1 1 calc R
C4 C 0.56079(14) 0.42224(15) 0.39956(6) 0.0577(4) Uani 1 1 d .
H4A H 0.6034 0.4845 0.4199 0.069 Uiso 1 1 calc R
H4B H 0.6092 0.4098 0.3711 0.069 Uiso 1 1 calc R
C5 C 0.55119(11) 0.28887(13) 0.42563(5) 0.0443(3) Uani 1 1 d .
H5A H 0.6332 0.2525 0.4285 0.053 Uiso 1 1 calc R
C6 C 0.49925(13) 0.30398(16) 0.47626(5) 0.0567(4) Uani 1 1 d .
H6A H 0.5132 0.2220 0.4935 0.068 Uiso 1 1 calc R
H6B H 0.5436 0.3736 0.4925 0.068 Uiso 1 1 calc R
C7 C 0.36429(14) 0.33657(16) 0.47847(5) 0.0587(4) Uani 1 1 d .
H7A H 0.3542 0.4315 0.4745 0.070 Uiso 1 1 calc R
H7B H 0.3341 0.3134 0.5098 0.070 Uiso 1 1 calc R
C8 C 0.28745(12) 0.26537(15) 0.44111(5) 0.0493(3) Uani 1 1 d .
H8A H 0.2121 0.3137 0.4373 0.059 Uiso 1 1 calc R
H8B H 0.2675 0.1777 0.4530 0.059 Uiso 1 1 calc R
C9 C 0.47409(9) 0.18762(11) 0.39724(4) 0.0337(2) Uani 1 1 d .
C10 C 0.53195(10) 0.15163(12) 0.34939(4) 0.0364(3) Uani 1 1 d .
C11 C 0.46514(11) 0.05731(12) 0.31682(4) 0.0374(3) Uani 1 1 d .
C12 C 0.37069(12) 0.10204(14) 0.28825(4) 0.0463(3) Uani 1 1 d .
H12A H 0.3459 0.1900 0.2904 0.056 Uiso 1 1 calc R
C13 C 0.31304(15) 0.01747(16) 0.25668(5) 0.0554(4) Uani 1 1 d .
H13A H 0.2511 0.0489 0.2373 0.066 Uiso 1 1 calc R
C14 C 0.34798(15) -0.11279(16) 0.25415(5) 0.0589(4) Uani 1 1 d .
H14A H 0.3089 -0.1705 0.2334 0.071 Uiso 1 1 calc R
C15 C 0.44112(14) -0.15831(15) 0.28240(5) 0.0547(4) Uani 1 1 d .
H15A H 0.4635 -0.2471 0.2805 0.066 Uiso 1 1 calc R
C16 C 0.50290(12) -0.07544(13) 0.31379(4) 0.0430(3) Uani 1 1 d .
C17 C 0.60841(12) -0.13008(15) 0.34168(5) 0.0517(3) Uani 1 1 d .
H17A H 0.6761 -0.0696 0.3380 0.062 Uiso 1 1 calc R
H17B H 0.6319 -0.2139 0.3274 0.062 Uiso 1 1 calc R
C18 C 0.58890(13) -0.15325(14) 0.39493(5) 0.0512(3) Uani 1 1 d .
H18A H 0.5136 -0.2015 0.3990 0.061 Uiso 1 1 calc R
H18B H 0.6537 -0.2097 0.4065 0.061 Uiso 1 1 calc R
C19 C 0.58417(12) -0.02942(14) 0.42596(5) 0.0484(3) Uani 1 1 d .
H19A H 0.6510 0.0280 0.4172 0.058 Uiso 1 1 calc R
H19B H 0.5961 -0.0557 0.4588 0.058 Uiso 1 1 calc R
C20 C 0.46542(11) 0.05088(12) 0.42253(4) 0.0390(3) Uani 1 1 d .
H20A H 0.4351 0.0653 0.4545 0.047 Uiso 1 1 calc R
H20B H 0.4060 -0.0026 0.4058 0.047 Uiso 1 1 calc R

loop_
_atom_site_aniso_label
_atom_site_aniso_U_11
_atom_site_aniso_U_22
_atom_site_aniso_U_33
_atom_site_aniso_U_23
_atom_site_aniso_U_13
_atom_site_aniso_U_12
O1 0.0428(5) 0.0589(6) 0.0547(5) 0.0042(5) 0.0122(4) -0.0088(4)
C1 0.0357(5) 0.0372(7) 0.0421(6) -0.0056(5) -0.0013(4) -0.0011(5)
C2 0.0558(8) 0.0409(8) 0.0508(7) 0.0003(6) -0.0033(6) 0.0098(6)
C3 0.0794(10) 0.0373(8) 0.0682(9) 0.0019(7) 0.0026(8) -0.0032(7)
C4 0.0608(8) 0.0442(8) 0.0682(9) -0.0034(7) 0.0012(7) -0.0185(7)
C5 0.0406(6) 0.0431(7) 0.0494(7) -0.0048(5) -0.0062(5) -0.0093(5)
C6 0.0671(9) 0.0571(9) 0.0459(7) -0.0131(6) -0.0105(6) -0.0107(7)
C7 0.0728(9) 0.0574(9) 0.0459(7) -0.0131(7) 0.0072(7) -0.0014(7)
C8 0.0442(7) 0.0517(8) 0.0521(7) -0.0074(6) 0.0085(5) 0.0021(6)
C9 0.0324(5) 0.0340(6) 0.0348(5) -0.0011(4) -0.0003(4) -0.0034(4)
C10 0.0379(6) 0.0340(6) 0.0372(5) 0.0067(5) 0.0020(4) -0.0003(4)
C11 0.0422(6) 0.0397(7) 0.0303(5) -0.0007(4) 0.0053(4) 0.0007(5)
C12 0.0582(8) 0.0437(7) 0.0371(6) -0.0009(5) -0.0046(5) 0.0046(6)
C13 0.0661(9) 0.0630(10) 0.0370(6) -0.0047(6) -0.0098(6) 0.0024(7)
C14 0.0758(10) 0.0612(10) 0.0398(7) -0.0162(6) -0.0035(6) -0.0038(7)
C15 0.0718(9) 0.0445(8) 0.0479(7) -0.0123(6) 0.0090(6) 0.0065(7)
C16 0.0480(7) 0.0437(7) 0.0372(6) -0.0026(5) 0.0096(5) 0.0067(5)
C17 0.0489(7) 0.0517(9) 0.0545(8) -0.0006(6) 0.0092(6) 0.0147(6)
C18 0.0512(7) 0.0460(8) 0.0566(8) 0.0094(6) 0.0016(6) 0.0119(6)
C19 0.0511(7) 0.0503(8) 0.0439(6) 0.0112(6) -0.0053(5) 0.0047(6)
C20 0.0427(6) 0.0390(7) 0.0353(5) 0.0023(5) 0.0036(4) -0.0038(5)

loop_
_atom_type_symbol
_atom_type_description
_atom_type_scat_dispersion_real
_atom_type_scat_dispersion_imag
_atom_type_scat_source
C C 0.0033 0.0016 'International Tables Vol C Tables 4.2.6.8 and 6.1.1.4'
H H 0.0000 0.0000 'International Tables Vol C Tables 4.2.6.8 and 6.1.1.4'
O O 0.0106 0.0060 'International Tables Vol C Tables 4.2.6.8 and 6.1.1.4'

loop_
_geom_angle_atom_site_label_1
_geom_angle_atom_site_label_2
_geom_angle_atom_site_label_3
_geom_angle
C2 C1 C8 113.43(11)
C2 C1 C9 110.35(9)
C8 C1 C9 109.94(10)
C2 C1 H1A 107.6
C8 C1 H1A 107.6
C9 C1 H1A 107.6
C3 C2 C1 114.51(11)
C3 C2 H2A 108.6
C1 C2 H2A 108.6
C3 C2 H2B 108.6
C1 C2 H2B 108.6
H2A C2 H2B 107.6
C2 C3 C4 111.91(12)
C2 C3 H3A 109.2
C4 C3 H3A 109.2
C2 C3 H3B 109.2
C4 C3 H3B 109.2
H3A C3 H3B 107.9
C3 C4 C5 114.75(12)
C3 C4 H4A 108.6
C5 C4 H4A 108.6
C3 C4 H4B 108.6
C5 C4 H4B 108.6
H4A C4 H4B 107.6
C4 C5 C6 112.35(12)
C4 C5 C9 111.61(11)
C6 C5 C9 109.66(10)
C4 C5 H5A 107.7
C6 C5 H5A 107.7
C9 C5 H5A 107.7
C7 C6 C5 114.92(11)
C7 C6 H6A 108.5
C5 C6 H6A 108.5
C7 C6 H6B 108.5
C5 C6 H6B 108.5
H6A C6 H6B 107.5
C6 C7 C8 114.35(11)
C6 C7 H7A 108.7
C8 C7 H7A 108.7
C6 C7 H7B 108.7
C8 C7 H7B 108.7
H7A C7 H7B 107.6
C7 C8 C1 115.37(11)
C7 C8 H8A 108.4
C1 C8 H8A 108.4
C7 C8 H8B 108.4
C1 C8 H8B 108.4
H8A C8 H8B 107.5
C10 C9 C1 112.96(9)
C10 C9 C5 112.28(9)
C1 C9 C5 106.29(9)
C10 C9 C20 102.58(9)
C1 C9 C20 110.43(9)
C5 C9 C20 112.44(9)
O1 C10 C11 118.85(11)
O1 C10 C9 122.16(11)
C11 C10 C9 118.51(9)
C12 C11 C16 119.75(12)
C12 C11 C10 120.78(11)
C16 C11 C10 119.40(11)
C13 C12 C11 121.01(13)
C13 C12 H12A 119.5
C11 C12 H12A 119.5
C14 C13 C12 119.55(14)
C14 C13 H13A 120.2
C12 C13 H13A 120.2
C13 C14 C15 119.94(13)
C13 C14 H14A 120.0
C15 C14 H14A 120.0
C14 C15 C16 122.08(14)
C14 C15 H15A 119.0
C16 C15 H15A 119.0
C15 C16 C11 117.66(12)
C15 C16 C17 119.25(12)
C11 C16 C17 123.07(12)
C16 C17 C18 117.12(11)
C16 C17 H17A 108.0
C18 C17 H17A 108.0
C16 C17 H17B 108.0
C18 C17 H17B 108.0
H17A C17 H17B 107.3
C19 C18 C17 116.12(12)
C19 C18 H18A 108.3
C17 C18 H18A 108.3
C19 C18 H18B 108.3
C17 C18 H18B 108.3
H18A C18 H18B 107.4
C18 C19 C20 115.00(11)
C18 C19 H19A 108.5
C20 C19 H19A 108.5
C18 C19 H19B 108.5
C20 C19 H19B 108.5
H19A C19 H19B 107.5
C19 C20 C9 116.19(10)
C19 C20 H20A 108.2
C9 C20 H20A 108.2
C19 C20 H20B 108.2
C9 C20 H20B 108.2
H20A C20 H20B 107.4

loop_
_geom_bond_atom_site_label_1
_geom_bond_atom_site_label_2
_geom_bond_distance
O1 C10 1.2108(14)
C1 C2 1.5347(18)
C1 C8 1.5382(17)
C1 C9 1.5469(15)
C1 H1A 0.9800
C2 C3 1.523(2)
C2 H2A 0.9700
C2 H2B 0.9700
C3 C4 1.520(2)
C3 H3A 0.9700
C3 H3B 0.9700
C4 C5 1.535(2)
C4 H4A 0.9700
C4 H4B 0.9700
C5 C6 1.5428(19)
C5 C9 1.5503(16)
C5 H5A 0.9800
C6 C7 1.527(2)
C6 H6A 0.9700
C6 H6B 0.9700
C7 C8 1.529(2)
C7 H7A 0.9700
C7 H7B 0.9700
C8 H8A 0.9700
C8 H8B 0.9700
C9 C10 1.5333(15)
C9 C20 1.5537(16)
C10 C11 1.5124(17)
C11 C12 1.3914(17)
C11 C16 1.4039(17)
C12 C13 1.3858(19)
C12 H12A 0.9300
C13 C14 1.370(2)
C13 H13A 0.9300
C14 C15 1.378(2)
C14 H14A 0.9300
C15 C16 1.394(2)
C15 H15A 0.9300
C16 C17 1.5086(19)
C17 C18 1.531(2)
C17 H17A 0.9700
C17 H17B 0.9700
C18 C19 1.524(2)
C18 H18A 0.9700
C18 H18B 0.9700
C19 C20 1.5437(17)
C19 H19A 0.9700
C19 H19B 0.9700
C20 H20A 0.9700
C20 H20B 0.9700

loop_
_cod_related_entry_id
_cod_related_entry_database
_cod_related_entry_code
1 ChemSpider 4052493
